data_8106253
loop_
_publ_author_name
'Yang, Xiao-Li'
'Qian, Xu'
'Cao, Rui'
'Xu, Hao'
'Wang, Qi'

_publ_section_title
;
 The crystal structure of
 7-bromo-1-cyclopropyl-8-methyl-4-oxo-1,4-dihydroquinoline-3-carboxylic
 acid an intermediate of the ozenoxacin synthesis, C14H12BrNO3
;
_journal_issue 4
_journal_name_full 'Zeitschrift f\"ur Kristallographie - New Crystal Structures'
_journal_page_first 667
_journal_page_last 668
_journal_paper_doi 10.1515/ncrs-2017-0430
_journal_volume 233
_journal_year 2018
_chemical_formula_moiety 'C14 H12 Br N O3'
_chemical_formula_sum 'C14 H12 Br N O3'
_chemical_formula_weight 322.16
_space_group_crystal_system triclinic
_space_group_IT_number 2
_space_group_name_Hall '-P 1'
_space_group_name_H-M_alt 'P -1'
_atom_sites_solution_hydrogens mixed
_cell_angle_alpha 60.728(2)
_cell_angle_beta 83.130(2)
_cell_angle_gamma 66.331(2)
_cell_formula_units_Z 2
_cell_length_a 8.4134(5)
_cell_length_b 9.5365(6)
_cell_length_c 9.6154(7)
_cell_measurement_reflns_used 3805
_cell_measurement_temperature 296(2)
_cell_measurement_theta_max 25.47
_cell_measurement_theta_min 2.93
_cell_volume 613.52(7)
_computing_cell_refinement 'Bruker SAINT'
_computing_data_collection 'Bruker APEX2'
_computing_data_reduction 'Bruker SAINT'
_computing_molecular_graphics 'Bruker SHELXTL'
_computing_publication_material 'Bruker SHELXTL'
_computing_structure_refinement 'SHELXS-97 (Sheldrick, 2008)[5]'
_computing_structure_solution 'SHELXS-97 (Sheldrick, 2008)[5]'
_diffrn_ambient_temperature 296(2)
_diffrn_measured_fraction_theta_full 0.998
_diffrn_measured_fraction_theta_max 0.994
_diffrn_measurement_device_type 'PHOTON 100 CMOS detector'
_diffrn_measurement_method 'omega scan'
_diffrn_radiation_type MoK\a
_diffrn_radiation_wavelength 0.71073
_diffrn_reflns_av_R_equivalents 0.0694
_diffrn_reflns_av_unetI/netI 0.0476
_diffrn_reflns_Laue_measured_fraction_full 0.998
_diffrn_reflns_Laue_measured_fraction_max 0.994
_diffrn_reflns_limit_h_max 10
_diffrn_reflns_limit_h_min -10
_diffrn_reflns_limit_k_max 11
_diffrn_reflns_limit_k_min -11
_diffrn_reflns_limit_l_max 11
_diffrn_reflns_limit_l_min -12
_diffrn_reflns_number 13541
_diffrn_reflns_point_group_measured_fraction_full 0.998
_diffrn_reflns_point_group_measured_fraction_max 0.994
_diffrn_reflns_theta_full 25.242
_diffrn_reflns_theta_max 26.376
_diffrn_reflns_theta_min 2.925
_diffrn_source 'fine-focus sealed tube'
_exptl_absorpt_coefficient_mu 3.353
_exptl_absorpt_correction_T_max 0.7454
_exptl_absorpt_correction_T_min 0.6523
_exptl_absorpt_correction_type multi-scan
_exptl_absorpt_process_details 'SADABS (Bruker, 2014)'
_exptl_crystal_colour colorless
_exptl_crystal_density_diffrn 1.744
_exptl_crystal_description block
_exptl_crystal_F_000 324
_exptl_crystal_size_max 0.260
_exptl_crystal_size_mid 0.210
_exptl_crystal_size_min 0.160
_refine_diff_density_max 0.281
_refine_diff_density_min -0.338
_refine_diff_density_rms 0.067
_refine_ls_extinction_coef .
_refine_ls_extinction_method none
_refine_ls_goodness_of_fit_ref 1.040
_refine_ls_hydrogen_treatment mixed
_refine_ls_matrix_type full
_refine_ls_number_parameters 176
_refine_ls_number_reflns 2481
_refine_ls_number_restraints 0
_refine_ls_restrained_S_all 1.040
_refine_ls_R_factor_all 0.0683
_refine_ls_R_factor_gt 0.0393
_refine_ls_shift/su_max 0.001
_refine_ls_shift/su_mean 0.000
_refine_ls_structure_factor_coef Fsqd
_refine_ls_weighting_details 'w=1/[\s^2^(Fo^2^)+(0.0252P)^2^+0.3396P] where P=(Fo^2^+2Fc^2^)/3'
_refine_ls_weighting_scheme calc
_refine_ls_wR_factor_gt 0.0644
_refine_ls_wR_factor_ref 0.0709
_reflns_Friedel_coverage 0.000
_reflns_Friedel_fraction_full .
_reflns_Friedel_fraction_max .
_reflns_number_gt 1854
_reflns_number_total 2481
_reflns_threshold_expression 'I > 2\s(I)'
_cod_data_source_file suppl_ncrs-2017-0430_suppl.cif
_cod_data_source_block 1
_cod_database_code 8106253
_shelx_space_group_comment
;
The symmetry employed for this shelxl refinement is uniquely defined
by the following loop, which should always be used as a source of
symmetry information in preference to the above space-group names.
They are only intended as comments.
;
_shelx_estimated_absorpt_t_min 0.476
_shelx_estimated_absorpt_t_max 0.616

loop_
_space_group_symop_operation_xyz
'x, y, z'
'-x, -y, -z'

loop_
_atom_site_label
_atom_site_type_symbol
_atom_site_fract_x
_atom_site_fract_y
_atom_site_fract_z
_atom_site_U_iso_or_equiv
_atom_site_adp_type
_atom_site_occupancy
_atom_site_site_symmetry_order
_atom_site_calc_flag
_atom_site_refinement_flags_posn
_atom_site_refinement_flags_adp
_atom_site_refinement_flags_occupancy
_atom_site_disorder_assembly
_atom_site_disorder_group
Br1 Br 0.14206(5) 1.02473(4) 0.15304(4) 0.04939(14) Uani 1 1 d . . . . .
C1 C 0.2259(4) 0.4913(3) 0.9178(3) 0.0280(6) Uani 1 1 d . . . . .
H1 H 0.2088 0.3910 0.9922 0.034 Uiso 1 1 calc R U . . .
C2 C 0.2661(3) 0.5808(3) 0.9744(3) 0.0278(6) Uani 1 1 d . . . . .
C3 C 0.3101(4) 0.7248(4) 0.8656(3) 0.0289(7) Uani 1 1 d . . . . .
C4 C 0.2831(3) 0.7821(3) 0.6958(3) 0.0268(6) Uani 1 1 d . . . . .
C5 C 0.2181(3) 0.6979(3) 0.6454(3) 0.0257(6) Uani 1 1 d . . . . .
C6 C 0.1596(3) 0.7751(3) 0.4819(3) 0.0272(6) Uani 1 1 d . . . . .
C7 C 0.1994(4) 0.9173(4) 0.3769(3) 0.0323(7) Uani 1 1 d . . . . .
C8 C 0.2778(4) 0.9933(4) 0.4227(4) 0.0389(8) Uani 1 1 d . . . . .
H8 H 0.3054 1.0862 0.3465 0.047 Uiso 1 1 calc R U . . .
C9 C 0.3136(4) 0.9286(4) 0.5822(4) 0.0349(7) Uani 1 1 d . . . . .
H9 H 0.3589 0.9829 0.6155 0.042 Uiso 1 1 calc R U . . .
C10 C 0.2114(4) 0.4070(4) 0.7235(3) 0.0300(7) Uani 1 1 d . . . . .
H10 H 0.0977 0.4155 0.6974 0.036 Uiso 1 1 calc R U . . .
C11 C 0.3573(4) 0.3455(4) 0.6366(4) 0.0379(7) Uani 1 1 d . . . . .
H11A H 0.4448 0.3946 0.6099 0.046 Uiso 1 1 calc R U . . .
H11B H 0.3320 0.3194 0.5582 0.046 Uiso 1 1 calc R U . . .
C12 C 0.3505(4) 0.2272(4) 0.8082(4) 0.0405(8) Uani 1 1 d . . . . .
H12A H 0.4337 0.2046 0.8860 0.049 Uiso 1 1 calc R U . . .
H12B H 0.3208 0.1293 0.8342 0.049 Uiso 1 1 calc R U . . .
C13 C 0.2746(4) 0.5161(4) 1.1494(4) 0.0336(7) Uani 1 1 d . . . . .
C14 C 0.0465(4) 0.7212(4) 0.4252(4) 0.0379(8) Uani 1 1 d . . . . .
H14A H -0.0263 0.8200 0.3307 0.057 Uiso 1 1 calc R U . . .
H14B H -0.0252 0.6793 0.5077 0.057 Uiso 1 1 calc R U . . .
H14C H 0.1188 0.6298 0.4011 0.057 Uiso 1 1 calc R U . . .
N1 N 0.2095(3) 0.5382(3) 0.7629(3) 0.0263(5) Uani 1 1 d . . . . .
O1 O 0.2275(3) 0.4029(3) 1.2444(3) 0.0493(6) Uani 1 1 d . . . . .
O2 O 0.3394(3) 0.5939(3) 1.1972(3) 0.0467(6) Uani 1 1 d . . . . .
H2A H 0.352(5) 0.678(5) 1.112(4) 0.056 Uiso 1 1 d . U . . .
O3 O 0.3649(3) 0.8020(3) 0.9109(3) 0.0422(5) Uani 1 1 d . . . . .

loop_
_atom_site_aniso_label
_atom_site_aniso_U_11
_atom_site_aniso_U_22
_atom_site_aniso_U_33
_atom_site_aniso_U_23
_atom_site_aniso_U_13
_atom_site_aniso_U_12
Br1 0.0564(2) 0.0407(2) 0.02910(18) -0.00782(14) 0.00425(14) -0.01092(16)
C1 0.0338(17) 0.0236(14) 0.0276(15) -0.0119(12) 0.0069(12) -0.0141(13)
C2 0.0273(16) 0.0237(14) 0.0322(15) -0.0151(12) 0.0040(12) -0.0083(12)
C3 0.0267(16) 0.0256(15) 0.0355(16) -0.0173(13) 0.0007(12) -0.0076(12)
C4 0.0242(15) 0.0219(14) 0.0365(16) -0.0151(13) 0.0045(12) -0.0103(12)
C5 0.0224(15) 0.0255(14) 0.0303(15) -0.0137(12) 0.0079(12) -0.0119(12)
C6 0.0221(15) 0.0256(15) 0.0306(15) -0.0147(13) 0.0053(12) -0.0059(12)
C7 0.0298(16) 0.0256(15) 0.0273(15) -0.0087(13) 0.0058(12) -0.0042(13)
C8 0.0417(19) 0.0243(16) 0.0417(19) -0.0090(14) 0.0099(15) -0.0153(14)
C9 0.0365(18) 0.0251(15) 0.0460(19) -0.0155(14) 0.0074(14) -0.0179(13)
C10 0.0368(17) 0.0298(15) 0.0342(16) -0.0186(13) 0.0063(13) -0.0200(13)
C11 0.050(2) 0.0346(17) 0.0371(17) -0.0217(14) 0.0116(15) -0.0200(15)
C12 0.057(2) 0.0318(17) 0.0393(18) -0.0181(15) 0.0053(15) -0.0226(16)
C13 0.0349(17) 0.0331(17) 0.0334(16) -0.0215(14) 0.0072(13) -0.0081(14)
C14 0.0378(18) 0.0430(18) 0.0352(17) -0.0204(15) 0.0003(14) -0.0151(15)
N1 0.0327(13) 0.0246(12) 0.0285(13) -0.0139(10) 0.0059(10) -0.0169(10)
O1 0.0756(17) 0.0480(14) 0.0331(12) -0.0202(11) 0.0176(11) -0.0351(13)
O2 0.0652(16) 0.0519(15) 0.0370(13) -0.0272(11) 0.0066(12) -0.0292(13)
O3 0.0542(14) 0.0418(13) 0.0463(13) -0.0254(11) 0.0020(11) -0.0274(11)

loop_
_atom_type_symbol
_atom_type_description
_atom_type_scat_dispersion_real
_atom_type_scat_dispersion_imag
_atom_type_scat_source
C C 0.0033 0.0016 'International Tables Vol C Tables 4.2.6.8 and 6.1.1.4'
H H 0.0000 0.0000 'International Tables Vol C Tables 4.2.6.8 and 6.1.1.4'
N N 0.0061 0.0033 'International Tables Vol C Tables 4.2.6.8 and 6.1.1.4'
O O 0.0106 0.0060 'International Tables Vol C Tables 4.2.6.8 and 6.1.1.4'
Br Br -0.2901 2.4595 'International Tables Vol C Tables 4.2.6.8 and 6.1.1.4'

loop_
_geom_angle_atom_site_label_1
_geom_angle_atom_site_label_2
_geom_angle_atom_site_label_3
_geom_angle
_geom_angle_site_symmetry_1
_geom_angle_site_symmetry_3
N1 C1 C2 124.5(3) . .
N1 C1 H1 117.8 . .
C2 C1 H1 117.8 . .
C1 C2 C3 119.3(3) . .
C1 C2 C13 118.5(3) . .
C3 C2 C13 122.0(3) . .
O3 C3 C2 122.8(3) . .
O3 C3 C4 121.3(3) . .
C2 C3 C4 115.9(3) . .
C9 C4 C5 119.7(3) . .
C9 C4 C3 119.1(3) . .
C5 C4 C3 121.2(2) . .
C4 C5 N1 117.7(2) . .
C4 C5 C6 120.4(2) . .
N1 C5 C6 121.9(2) . .
C7 C6 C5 115.4(3) . .
C7 C6 C14 120.9(3) . .
C5 C6 C14 123.5(3) . .
C6 C7 C8 124.6(3) . .
C6 C7 Br1 120.0(2) . .
C8 C7 Br1 115.4(2) . .
C9 C8 C7 118.4(3) . .
C9 C8 H8 120.8 . .
C7 C8 H8 120.8 . .
C8 C9 C4 120.7(3) . .
C8 C9 H9 119.7 . .
C4 C9 H9 119.7 . .
N1 C10 C11 117.7(2) . .
N1 C10 C12 117.9(2) . .
C11 C10 C12 59.89(19) . .
N1 C10 H10 116.5 . .
C11 C10 H10 116.5 . .
C12 C10 H10 116.5 . .
C10 C11 C12 60.27(19) . .
C10 C11 H11A 117.7 . .
C12 C11 H11A 117.7 . .
C10 C11 H11B 117.7 . .
C12 C11 H11B 117.7 . .
H11A C11 H11B 114.9 . .
C11 C12 C10 59.84(19) . .
C11 C12 H12A 117.8 . .
C10 C12 H12A 117.8 . .
C11 C12 H12B 117.8 . .
C10 C12 H12B 117.8 . .
H12A C12 H12B 114.9 . .
O1 C13 O2 121.0(3) . .
O1 C13 C2 124.3(3) . .
O2 C13 C2 114.8(3) . .
C6 C14 H14A 109.5 . .
C6 C14 H14B 109.5 . .
H14A C14 H14B 109.5 . .
C6 C14 H14C 109.5 . .
H14A C14 H14C 109.5 . .
H14B C14 H14C 109.5 . .
C1 N1 C5 119.7(2) . .
C1 N1 C10 117.5(2) . .
C5 N1 C10 122.1(2) . .
C13 O2 H2A 106(2) . .

loop_
_geom_bond_atom_site_label_1
_geom_bond_atom_site_label_2
_geom_bond_distance
_geom_bond_site_symmetry_2
Br1 C7 1.900(3) .
C1 N1 1.336(3) .
C1 C2 1.366(4) .
C1 H1 0.9300 .
C2 C3 1.425(4) .
C2 C13 1.482(4) .
C3 O3 1.256(3) .
C3 C4 1.461(4) .
C4 C9 1.393(4) .
C4 C5 1.405(4) .
C5 N1 1.409(3) .
C5 C6 1.421(4) .
C6 C7 1.384(4) .
C6 C14 1.502(4) .
C7 C8 1.386(4) .
C8 C9 1.364(4) .
C8 H8 0.9300 .
C9 H9 0.9300 .
C10 N1 1.469(3) .
C10 C11 1.485(4) .
C10 C12 1.492(4) .
C10 H10 0.9800 .
C11 C12 1.486(4) .
C11 H11A 0.9700 .
C11 H11B 0.9700 .
C12 H12A 0.9700 .
C12 H12B 0.9700 .
C13 O1 1.204(3) .
C13 O2 1.333(4) .
C14 H14A 0.9600 .
C14 H14B 0.9600 .
C14 H14C 0.9600 .
O2 H2A 0.85(3) .

loop_
_geom_hbond_atom_site_label_D
_geom_hbond_atom_site_label_H
_geom_hbond_atom_site_label_A
_geom_hbond_distance_DH
_geom_hbond_distance_HA
_geom_hbond_distance_DA
_geom_hbond_angle_DHA
_geom_hbond_site_symmetry_A
_geom_hbond_publ_flag
O2 H2A O3 0.86(4) 1.72(3) 2.534(4) 158(5) . yes
C1 H1 O1 0.9300 2.5100 2.826(4) 100.00 . yes
C8 H8 O1 0.9300 2.4900 3.267(5) 142.00 1_564 yes
C14 H14A Br1 0.9600 2.6700 3.135(4) 111.00 . yes
C14 H14C O2 0.9600 2.5800 3.356(5) 137.00 1_554 yes
